data_4035600
loop_
_publ_author_name
'Bortoluzzi, Julien'
'Jha, Vishwajeet'
'Levitre, Guillaume'
'Fer, Micka\"el J'
'Berreur, Jordan'
'Masson, G\'eraldine'
'Panossian, Armen'
'Leroux, Fr\'ed\'eric R'

_publ_section_title
;
 Stereoselectivity Switch in the Trapping of Polar Organometallics with
 Andersen's Reagent-Access to Highly Stereoenriched Transformable
 Biphenyls.
;
_journal_issue 15
_journal_name_full 'The Journal of organic chemistry'
_journal_page_first 7751
_journal_page_last 7761
_journal_paper_doi 10.1021/acs.joc.8b00648
_journal_volume 83
_journal_year 2018
_chemical_absolute_configuration ad
_chemical_formula_moiety 'C20 H17 Cl O2 S'
_chemical_formula_sum 'C20 H17 Cl O2 S'
_chemical_formula_weight 356.85
_space_group_crystal_system orthorhombic
_space_group_IT_number 19
_space_group_name_Hall 'P 2ac 2ab'
_space_group_name_H-M_alt 'P 21 21 21'
_atom_sites_solution_hydrogens geom
_atom_sites_solution_primary direct
_atom_sites_solution_secondary difmap
_audit_creation_method SHELXL-2013
_cell_angle_alpha 90
_cell_angle_beta 90
_cell_angle_gamma 90
_cell_formula_units_Z 4
_cell_length_a 7.8851(3)
_cell_length_b 13.9461(4)
_cell_length_c 16.1582(7)
_cell_measurement_reflns_used 6657
_cell_measurement_temperature 173(2)
_cell_measurement_theta_max 27.485
_cell_measurement_theta_min 0.998
_cell_volume 1776.86(11)
_computing_cell_refinement 'Denzo (Nonius B.V., 1998)'
_computing_data_collection 'Collect (Nonius B.V., 1998)'
_computing_data_reduction 'Denzo (Nonius B.V., 1998)'
_computing_molecular_graphics 'PLATON 98 (Spek, 1998)'
_computing_publication_material 'SHELXL-2013 (Sheldrick, 2013)'
_computing_structure_refinement 'SHELXL-2013 (Sheldrick, 2013)'
_computing_structure_solution 'SHELXS-2013 (Sheldrick, 2013)'
_diffrn_ambient_temperature 173(2)
_diffrn_measured_fraction_theta_full 1.000
_diffrn_measured_fraction_theta_max 1.000
_diffrn_measurement_device_type KappaCCD
_diffrn_measurement_method 'phi and omega scans'
_diffrn_radiation_monochromator graphite
_diffrn_radiation_type MoK\a
_diffrn_radiation_wavelength 0.71073
_diffrn_reflns_av_R_equivalents 0.0559
_diffrn_reflns_av_unetI/netI 0.0574
_diffrn_reflns_Laue_measured_fraction_full 1.000
_diffrn_reflns_Laue_measured_fraction_max 1.000
_diffrn_reflns_limit_h_max 9
_diffrn_reflns_limit_h_min -10
_diffrn_reflns_limit_k_max 18
_diffrn_reflns_limit_k_min -18
_diffrn_reflns_limit_l_max 15
_diffrn_reflns_limit_l_min -20
_diffrn_reflns_number 11520
_diffrn_reflns_point_group_measured_fraction_full 1.000
_diffrn_reflns_point_group_measured_fraction_max 1.000
_diffrn_reflns_theta_full 25.242
_diffrn_reflns_theta_max 27.482
_diffrn_reflns_theta_min 1.929
_diffrn_source 'sealed tube'
_exptl_absorpt_coefficient_mu 0.341
_exptl_absorpt_correction_T_max 0.93864
_exptl_absorpt_correction_T_min 0.82890
_exptl_absorpt_correction_type multi-scan
_exptl_absorpt_process_details 'MULscanABS in PLATON (Spek, 2003)'
_exptl_crystal_colour colorless
_exptl_crystal_density_diffrn 1.334
_exptl_crystal_description block
_exptl_crystal_F_000 744
_exptl_crystal_size_max 0.50
_exptl_crystal_size_mid 0.40
_exptl_crystal_size_min 0.18
_refine_diff_density_max 0.267
_refine_diff_density_min -0.471
_refine_diff_density_rms 0.095
_refine_ls_abs_structure_details
;
 Flack x determined using 1188 quotients [(I+)-(I-)]/[(I+)+(I-)]
 (Parsons and Flack (2004), Acta Cryst. A60, s61).
;
_refine_ls_abs_structure_Flack 0.03(4)
_refine_ls_extinction_coef 0.017(3)
_refine_ls_extinction_expression Fc^*^=kFc[1+0.001xFc^2^\l^3^/sin(2\q)]^-1/4^
_refine_ls_extinction_method SHELXL
_refine_ls_goodness_of_fit_ref 1.070
_refine_ls_hydrogen_treatment constr
_refine_ls_matrix_type full
_refine_ls_number_parameters 220
_refine_ls_number_reflns 4079
_refine_ls_number_restraints 0
_refine_ls_restrained_S_all 1.070
_refine_ls_R_factor_all 0.0664
_refine_ls_R_factor_gt 0.0427
_refine_ls_shift/su_max 0.001
_refine_ls_shift/su_mean 0.000
_refine_ls_structure_factor_coef Fsqd
_refine_ls_weighting_details 'w=1/[\s^2^(Fo^2^)+(0.0536P)^2^+0.0515P] where P=(Fo^2^+2Fc^2^)/3'
_refine_ls_weighting_scheme calc
_refine_ls_wR_factor_gt 0.0906
_refine_ls_wR_factor_ref 0.1045
_reflns_Friedel_coverage 0.747
_reflns_Friedel_fraction_full 1.000
_reflns_Friedel_fraction_max 0.999
_reflns_number_gt 3218
_reflns_number_total 4079
_reflns_threshold_expression 'I > 2\s(I)'
_cod_data_source_file jo8b00648_si_004.cif
_cod_data_source_block fljv150716
_cod_database_code 4035600
_shelx_space_group_comment
;
The symmetry employed for this shelxl refinement is uniquely defined
by the following loop, which should always be used as a source of
symmetry information in preference to the above space-group names.
They are only intended as comments.
;
_shelxl_version_number 2013-4

loop_
_space_group_symop_operation_xyz
'x, y, z'
'-x+1/2, -y, z+1/2'
'x+1/2, -y+1/2, -z'
'-x, y+1/2, -z+1/2'

loop_
_atom_site_label
_atom_site_type_symbol
_atom_site_fract_x
_atom_site_fract_y
_atom_site_fract_z
_atom_site_U_iso_or_equiv
_atom_site_adp_type
_atom_site_occupancy
_atom_site_site_symmetry_order
_atom_site_calc_flag
_atom_site_refinement_flags_posn
_atom_site_refinement_flags_adp
C1 C 0.1757(4) 1.0555(2) 0.76745(19) 0.0293(7) Uani 1 1 d . .
C2 C 0.1029(5) 1.1184(2) 0.7116(2) 0.0373(7) Uani 1 1 d . .
H2 H 0.1689 1.1681 0.6876 0.045 Uiso 1 1 calc R U
C3 C -0.0652(5) 1.1086(3) 0.6909(2) 0.0404(8) Uani 1 1 d . .
H3 H -0.1156 1.1517 0.6527 0.049 Uiso 1 1 calc R U
C4 C -0.1609(4) 1.0362(3) 0.7257(2) 0.0407(8) Uani 1 1 d . .
H4 H -0.2771 1.0292 0.7114 0.049 Uiso 1 1 calc R U
C5 C -0.0864(4) 0.9739(2) 0.7816(2) 0.0343(7) Uani 1 1 d . .
C6 C 0.0838(4) 0.9816(2) 0.80475(19) 0.0284(7) Uani 1 1 d . .
C7 C 0.1643(4) 0.9172(2) 0.86684(19) 0.0277(7) Uani 1 1 d . .
C8 C 0.1175(4) 0.9232(2) 0.9504(2) 0.0296(7) Uani 1 1 d . .
C9 C 0.1957(4) 0.8655(2) 1.0089(2) 0.0338(7) Uani 1 1 d . .
H9 H 0.1633 0.8695 1.0654 0.041 Uiso 1 1 calc R U
C10 C 0.3218(4) 0.8017(2) 0.9846(2) 0.0364(8) Uani 1 1 d . .
H10 H 0.3752 0.7621 1.0247 0.044 Uiso 1 1 calc R U
C11 C 0.3701(4) 0.7953(2) 0.9027(2) 0.0337(7) Uani 1 1 d . .
H11 H 0.4568 0.7519 0.8865 0.040 Uiso 1 1 calc R U
C12 C 0.2910(4) 0.8528(2) 0.8443(2) 0.0310(7) Uani 1 1 d . .
H12 H 0.3240 0.8482 0.7879 0.037 Uiso 1 1 calc R U
C13 C -0.0582(6) 0.9958(3) 1.0524(3) 0.0688(14) Uani 1 1 d . .
H13A H -0.1025 0.9333 1.0697 0.103 Uiso 1 1 calc R U
H13B H -0.1477 1.0442 1.0574 0.103 Uiso 1 1 calc R U
H13C H 0.0377 1.0135 1.0878 0.103 Uiso 1 1 calc R U
C14 C 0.3837(4) 1.1189(2) 0.8912(2) 0.0316(7) Uani 1 1 d . .
C15 C 0.3137(5) 1.2088(2) 0.9044(2) 0.0438(9) Uani 1 1 d . .
H15 H 0.2728 1.2455 0.8590 0.053 Uiso 1 1 calc R U
C16 C 0.3038(6) 1.2446(3) 0.9834(2) 0.0488(10) Uani 1 1 d . .
H16 H 0.2559 1.3063 0.9921 0.059 Uiso 1 1 calc R U
C17 C 0.3620(4) 1.1928(3) 1.0506(2) 0.0417(8) Uani 1 1 d . .
C18 C 0.4317(5) 1.1032(2) 1.0361(2) 0.0421(9) Uani 1 1 d . .
H18 H 0.4718 1.0663 1.0815 0.051 Uiso 1 1 calc R U
C19 C 0.4439(4) 1.0664(2) 0.9570(2) 0.0391(8) Uani 1 1 d . .
H19 H 0.4935 1.0052 0.9480 0.047 Uiso 1 1 calc R U
C20 C 0.3515(6) 1.2350(3) 1.1360(2) 0.0625(12) Uani 1 1 d . .
H20A H 0.4112 1.2966 1.1371 0.094 Uiso 1 1 calc R U
H20B H 0.4041 1.1910 1.1758 0.094 Uiso 1 1 calc R U
H20C H 0.2323 1.2448 1.1509 0.094 Uiso 1 1 calc R U
O1 O -0.0032(3) 0.99048(16) 0.96845(14) 0.0417(6) Uani 1 1 d . .
O2 O 0.4557(3) 1.15002(17) 0.73274(16) 0.0476(7) Uani 1 1 d . .
S1 S 0.40010(10) 1.07072(6) 0.78868(5) 0.0348(2) Uani 1 1 d . .
Cl1 Cl -0.21153(12) 0.88242(7) 0.82191(7) 0.0528(3) Uani 1 1 d . .

loop_
_atom_site_aniso_label
_atom_site_aniso_U_11
_atom_site_aniso_U_22
_atom_site_aniso_U_33
_atom_site_aniso_U_23
_atom_site_aniso_U_13
_atom_site_aniso_U_12
C1 0.0317(15) 0.0336(15) 0.0225(16) 0.0005(13) 0.0036(13) 0.0071(13)
C2 0.0499(19) 0.0357(16) 0.0264(16) 0.0027(15) 0.0038(17) 0.0119(16)
C3 0.048(2) 0.0473(19) 0.0261(17) 0.0022(15) -0.0017(15) 0.0191(17)
C4 0.0347(17) 0.055(2) 0.0318(19) -0.0055(17) -0.0046(15) 0.0171(16)
C5 0.0318(16) 0.0393(17) 0.0317(17) -0.0025(15) 0.0003(16) 0.0056(14)
C6 0.0310(15) 0.0297(14) 0.0246(16) -0.0015(12) 0.0004(13) 0.0060(13)
C7 0.0286(14) 0.0276(14) 0.0270(16) -0.0011(13) -0.0025(13) -0.0016(12)
C8 0.0305(15) 0.0284(14) 0.0297(16) 0.0040(13) 0.0037(14) 0.0014(14)
C9 0.0361(16) 0.0361(17) 0.0293(17) 0.0067(14) 0.0018(15) -0.0036(15)
C10 0.0391(18) 0.0298(16) 0.040(2) 0.0077(15) -0.0083(16) -0.0009(14)
C11 0.0365(17) 0.0273(15) 0.0374(19) -0.0005(14) -0.0010(15) 0.0056(14)
C12 0.0331(15) 0.0304(16) 0.0294(17) -0.0007(13) 0.0001(15) 0.0005(14)
C13 0.093(4) 0.069(2) 0.044(2) 0.013(2) 0.032(3) 0.039(3)
C14 0.0270(15) 0.0321(14) 0.0357(18) 0.0022(14) -0.0013(14) -0.0036(14)
C15 0.054(2) 0.0390(18) 0.039(2) 0.0032(17) -0.0031(18) 0.0117(17)
C16 0.059(2) 0.0409(18) 0.047(2) -0.0059(18) -0.003(2) 0.0110(18)
C17 0.0400(19) 0.049(2) 0.0356(19) -0.0003(17) -0.0005(16) -0.0046(16)
C18 0.048(2) 0.0394(18) 0.039(2) 0.0095(16) -0.0123(17) -0.0047(16)
C19 0.0379(18) 0.0347(16) 0.045(2) 0.0051(16) -0.0068(16) -0.0033(15)
C20 0.071(3) 0.075(3) 0.042(2) -0.009(2) -0.004(2) 0.002(2)
O1 0.0458(14) 0.0464(12) 0.0329(13) 0.0059(11) 0.0136(11) 0.0161(12)
O2 0.0467(14) 0.0505(14) 0.0457(16) 0.0140(12) 0.0143(12) -0.0053(12)
S1 0.0318(4) 0.0381(4) 0.0347(5) 0.0040(4) 0.0063(4) 0.0012(4)
Cl1 0.0338(4) 0.0557(6) 0.0689(7) 0.0088(5) -0.0049(5) -0.0072(4)

loop_
_atom_type_symbol
_atom_type_description
_atom_type_scat_dispersion_real
_atom_type_scat_dispersion_imag
_atom_type_scat_source
C C 0.0033 0.0016 'International Tables Vol C Tables 4.2.6.8 and 6.1.1.4'
H H 0.0000 0.0000 'International Tables Vol C Tables 4.2.6.8 and 6.1.1.4'
O O 0.0106 0.0060 'International Tables Vol C Tables 4.2.6.8 and 6.1.1.4'
S S 0.1246 0.1234 'International Tables Vol C Tables 4.2.6.8 and 6.1.1.4'
Cl Cl 0.1484 0.1585 'International Tables Vol C Tables 4.2.6.8 and 6.1.1.4'

loop_
_geom_angle_atom_site_label_1
_geom_angle_atom_site_label_2
_geom_angle_atom_site_label_3
_geom_angle
C2 C1 C6 122.3(3)
C2 C1 S1 117.0(2)
C6 C1 S1 120.7(2)
C3 C2 C1 119.7(3)
C3 C2 H2 120.1
C1 C2 H2 120.1
C2 C3 C4 120.1(3)
C2 C3 H3 119.9
C4 C3 H3 119.9
C3 C4 C5 119.5(3)
C3 C4 H4 120.2
C5 C4 H4 120.2
C4 C5 C6 122.3(3)
C4 C5 Cl1 117.6(3)
C6 C5 Cl1 120.1(2)
C5 C6 C1 116.1(3)
C5 C6 C7 123.0(3)
C1 C6 C7 121.0(3)
C12 C7 C8 118.7(3)
C12 C7 C6 121.2(3)
C8 C7 C6 120.0(3)
O1 C8 C9 124.2(3)
O1 C8 C7 115.4(3)
C9 C8 C7 120.3(3)
C8 C9 C10 119.8(3)
C8 C9 H9 120.1
C10 C9 H9 120.1
C11 C10 C9 120.6(3)
C11 C10 H10 119.7
C9 C10 H10 119.7
C10 C11 C12 119.5(3)
C10 C11 H11 120.3
C12 C11 H11 120.3
C11 C12 C7 121.1(3)
C11 C12 H12 119.4
C7 C12 H12 119.4
O1 C13 H13A 109.5
O1 C13 H13B 109.5
H13A C13 H13B 109.5
O1 C13 H13C 109.5
H13A C13 H13C 109.5
H13B C13 H13C 109.5
C19 C14 C15 120.0(3)
C19 C14 S1 119.3(2)
C15 C14 S1 120.6(3)
C16 C15 C14 119.6(3)
C16 C15 H15 120.2
C14 C15 H15 120.2
C15 C16 C17 121.5(4)
C15 C16 H16 119.3
C17 C16 H16 119.3
C16 C17 C18 118.0(3)
C16 C17 C20 119.9(4)
C18 C17 C20 122.0(3)
C19 C18 C17 121.3(3)
C19 C18 H18 119.4
C17 C18 H18 119.4
C14 C19 C18 119.6(3)
C14 C19 H19 120.2
C18 C19 H19 120.2
C17 C20 H20A 109.5
C17 C20 H20B 109.5
H20A C20 H20B 109.5
C17 C20 H20C 109.5
H20A C20 H20C 109.5
H20B C20 H20C 109.5
C8 O1 C13 116.8(3)
O2 S1 C14 107.63(15)
O2 S1 C1 104.98(15)
C14 S1 C1 98.53(14)

loop_
_geom_bond_atom_site_label_1
_geom_bond_atom_site_label_2
_geom_bond_distance
C1 C2 1.383(4)
C1 C6 1.397(4)
C1 S1 1.815(3)
C2 C3 1.373(5)
C2 H2 0.9500
C3 C4 1.380(5)
C3 H3 0.9500
C4 C5 1.384(5)
C4 H4 0.9500
C5 C6 1.397(5)
C5 Cl1 1.739(3)
C6 C7 1.489(4)
C7 C12 1.392(4)
C7 C8 1.402(4)
C8 O1 1.368(4)
C8 C9 1.386(4)
C9 C10 1.391(5)
C9 H9 0.9500
C10 C11 1.379(5)
C10 H10 0.9500
C11 C12 1.387(4)
C11 H11 0.9500
C12 H12 0.9500
C13 O1 1.426(5)
C13 H13A 0.9800
C13 H13B 0.9800
C13 H13C 0.9800
C14 C19 1.375(5)
C14 C15 1.387(5)
C14 S1 1.792(3)
C15 C16 1.373(5)
C15 H15 0.9500
C16 C17 1.383(5)
C16 H16 0.9500
C17 C18 1.386(5)
C17 C20 1.502(5)
C18 C19 1.381(5)
C18 H18 0.9500
C19 H19 0.9500
C20 H20A 0.9800
C20 H20B 0.9800
C20 H20C 0.9800
O2 S1 1.494(2)

loop_
_geom_torsion_atom_site_label_1
_geom_torsion_atom_site_label_2
_geom_torsion_atom_site_label_3
_geom_torsion_atom_site_label_4
_geom_torsion
C6 C1 C2 C3 -0.3(5)
S1 C1 C2 C3 177.9(3)
C1 C2 C3 C4 -0.1(5)
C2 C3 C4 C5 0.2(5)
C3 C4 C5 C6 0.2(5)
C3 C4 C5 Cl1 -178.7(3)
C4 C5 C6 C1 -0.6(5)
Cl1 C5 C6 C1 178.2(2)
C4 C5 C6 C7 177.9(3)
Cl1 C5 C6 C7 -3.3(4)
C2 C1 C6 C5 0.7(4)
S1 C1 C6 C5 -177.5(2)
C2 C1 C6 C7 -177.9(3)
S1 C1 C6 C7 3.9(4)
C5 C6 C7 C12 113.7(4)
C1 C6 C7 C12 -67.8(4)
C5 C6 C7 C8 -68.8(4)
C1 C6 C7 C8 109.7(3)
C12 C7 C8 O1 177.6(3)
C6 C7 C8 O1 0.0(4)
C12 C7 C8 C9 -0.4(4)
C6 C7 C8 C9 -178.0(3)
O1 C8 C9 C10 -177.5(3)
C7 C8 C9 C10 0.3(5)
C8 C9 C10 C11 0.1(5)
C9 C10 C11 C12 -0.4(5)
C10 C11 C12 C7 0.3(5)
C8 C7 C12 C11 0.1(4)
C6 C7 C12 C11 177.7(3)
C19 C14 C15 C16 -0.5(6)
S1 C14 C15 C16 -179.4(3)
C14 C15 C16 C17 -0.1(7)
C15 C16 C17 C18 0.2(6)
C15 C16 C17 C20 179.1(4)
C16 C17 C18 C19 0.4(5)
C20 C17 C18 C19 -178.5(4)
C15 C14 C19 C18 1.0(5)
S1 C14 C19 C18 180.0(3)
C17 C18 C19 C14 -0.9(5)
C9 C8 O1 C13 -4.4(5)
C7 C8 O1 C13 177.6(3)
C19 C14 S1 O2 -137.5(3)
C15 C14 S1 O2 41.5(3)
C19 C14 S1 C1 113.8(3)
C15 C14 S1 C1 -67.3(3)
C2 C1 S1 O2 -3.2(3)
C6 C1 S1 O2 175.1(2)
C2 C1 S1 C14 107.7(3)
C6 C1 S1 C14 -73.9(3)
